data_7716967
loop_
_publ_author_name
'Mondal, Amit'
'Kuila, Sandip Kumar'
'Pan, Rahul'
'Patel, Shubham'
'Buxi, Krishnendu'
'Saha, Subhadip'
'Ghanta, Sivaprasad'
'Avdeev, Maxim'
'Jana, Partha Pratim'

_publ_section_title
;
 Understanding of magnetic behavior of the pseudo-binary
 Co<sub>2-<i>x</i></sub>Ni<sub><i>x</i></sub>Zn<sub>11</sub>: in the light
 of crystal and electronic structures.
;
_journal_issue 34
_journal_name_full 'Dalton transactions (Cambridge, England : 2003)'
_journal_page_first 14333
_journal_page_last 14346
_journal_paper_doi 10.1039/d4dt01498g
_journal_volume 53
_journal_year 2024
_chemical_formula_sum 'Co1.4 Ni0.6 Zn11'
_chemical_formula_weight 836.9
_space_group_IT_number 217
_space_group_name_Hall 'I -4 2 3'
_space_group_name_H-M_alt 'I -4 3 m'
_symmetry_cell_setting cubic
_symmetry_Int_Tables_number 217
_symmetry_space_group_name_Hall 'I -4 2 3'
_symmetry_space_group_name_H-M 'I -4 3 m'
_audit_update_record
;
2024-05-21 deposited with the CCDC.	2024-08-06 downloaded from the CCDC.
;
_cell_angle_alpha 90
_cell_angle_beta 90
_cell_angle_gamma 90
_cell_formula_units_Z 4
_cell_length_a 8.9778(11)
_cell_length_b 8.9778(11)
_cell_length_c 8.9778(11)
_cell_measurement_reflns_used 4798
_cell_measurement_temperature 293
_cell_measurement_theta_max 35.00
_cell_measurement_theta_min 3.21
_cell_volume 723.62(15)
_diffrn_ambient_temperature 293
_diffrn_measured_fraction_theta_full 0.99
_diffrn_measured_fraction_theta_max 0.99
_diffrn_measurement_device 'four-circle diffractometer'
_diffrn_measurement_device_type 'Bruker Photon II'
_diffrn_measurement_method 'Bruker Photon II'
_diffrn_radiation_monochromator graphite
_diffrn_radiation_probe x-ray
_diffrn_radiation_source 'X-ray tube'
_diffrn_radiation_type 'Mo K\a'
_diffrn_radiation_wavelength 0.71073
_diffrn_reflns_av_R_equivalents 0.0366
_diffrn_reflns_av_unetI/netI 0.0133
_diffrn_reflns_limit_h_max 14
_diffrn_reflns_limit_h_min -14
_diffrn_reflns_limit_k_max 12
_diffrn_reflns_limit_k_min -14
_diffrn_reflns_limit_l_max 14
_diffrn_reflns_limit_l_min -14
_diffrn_reflns_number 6784
_diffrn_reflns_theta_full 35
_diffrn_reflns_theta_max 35
_diffrn_reflns_theta_min 3.21
_exptl_absorpt_coefficient_mu 40.251
_exptl_absorpt_correction_T_max 0.7469
_exptl_absorpt_correction_T_min 0.4019
_exptl_absorpt_correction_type multi-scan
_exptl_crystal_colour grey
_exptl_crystal_density_diffrn 7.682
_exptl_crystal_description rod
_exptl_crystal_F_000 1538
_exptl_crystal_size_max 0.07
_exptl_crystal_size_mid 0.03
_exptl_crystal_size_min 0.03
_refine_diff_density_max 0.30
_refine_diff_density_min -0.27
_refine_ls_abs_structure_details '  139 of Friedel pairs used in the refinement'
_refine_ls_extinction_coef 1520(70)
_refine_ls_extinction_method 'B-C type 1 Gaussian isotropic (Becker & Coppens, 1974)'
_refine_ls_goodness_of_fit_gt 1.06
_refine_ls_goodness_of_fit_ref 1.06
_refine_ls_number_constraints 3
_refine_ls_number_parameters 18
_refine_ls_number_reflns 328
_refine_ls_number_restraints 0
_refine_ls_R_factor_all 0.0089
_refine_ls_R_factor_gt 0.0088
_refine_ls_shift/su_max 0.0148
_refine_ls_shift/su_mean 0.0039
_refine_ls_structure_factor_coef Fsqd
_refine_ls_weighting_details w=1/(\s^2^(I)+0.0004I^2^)
_refine_ls_weighting_scheme sigma
_refine_ls_wR_factor_gt 0.0278
_refine_ls_wR_factor_ref 0.0278
_reflns_number_gt 327
_reflns_number_total 328
_reflns_threshold_expression I>3\s(I)
_cod_data_source_file d4dt01498g2.cif
_cod_data_source_block I_CCDC1
_cod_depositor_comments
;
The following automatic conversions were performed:

data item '_diffrn_radiation_probe' value 'X-ray' was changed to
'x-ray' in accordance with the
/home/data/users/saulius/crontab/automatic-downloads/current/RSC/lib/dictionaries/cif_core.dic
dictionary named 'cif_core.dic' version 2.4.2 last updated on
2011-04-26.

Automatic conversion script
Id: cif_fix_values 8170 2020-07-09 18:12:32Z antanas 
;
_cod_original_sg_symbol_Hall 'I -4;2;3'
_cod_database_code 7716967

loop_
_space_group_symop_id
_space_group_symop_operation_xyz
1 x,y,z
2 -x,-y,z
3 -x,y,-z
4 x,-y,-z
5 z,x,y
6 z,-x,-y
7 -z,-x,y
8 -z,x,-y
9 y,z,x
10 -y,z,-x
11 y,-z,-x
12 -y,-z,x
13 y,x,z
14 -y,-x,z
15 y,-x,-z
16 -y,x,-z
17 x,z,y
18 -x,z,-y
19 -x,-z,y
20 x,-z,-y
21 z,y,x
22 z,-y,-x
23 -z,y,-x
24 -z,-y,x
25 x+1/2,y+1/2,z+1/2
26 -x+1/2,-y+1/2,z+1/2
27 -x+1/2,y+1/2,-z+1/2
28 x+1/2,-y+1/2,-z+1/2
29 z+1/2,x+1/2,y+1/2
30 z+1/2,-x+1/2,-y+1/2
31 -z+1/2,-x+1/2,y+1/2
32 -z+1/2,x+1/2,-y+1/2
33 y+1/2,z+1/2,x+1/2
34 -y+1/2,z+1/2,-x+1/2
35 y+1/2,-z+1/2,-x+1/2
36 -y+1/2,-z+1/2,x+1/2
37 y+1/2,x+1/2,z+1/2
38 -y+1/2,-x+1/2,z+1/2
39 y+1/2,-x+1/2,-z+1/2
40 -y+1/2,x+1/2,-z+1/2
41 x+1/2,z+1/2,y+1/2
42 -x+1/2,z+1/2,-y+1/2
43 -x+1/2,-z+1/2,y+1/2
44 x+1/2,-z+1/2,-y+1/2
45 z+1/2,y+1/2,x+1/2
46 z+1/2,-y+1/2,-x+1/2
47 -z+1/2,y+1/2,-x+1/2
48 -z+1/2,-y+1/2,x+1/2

loop_
_atom_site_label
_atom_site_type_symbol
_atom_site_fract_x
_atom_site_fract_y
_atom_site_fract_z
_atom_site_adp_type
_atom_site_U_iso_or_equiv
_atom_site_site_symmetry_multiplicity
_atom_site_occupancy
_atom_site_calc_flag
_atom_site_refinement_flags
_atom_site_disorder_assembly
_atom_site_disorder_group
Zn1 Zn 0.60388(3) 0.60388(3) 0.60388(3) Uani 0.00981(5) 8 1 d . . .
Zn2 Zn 0.64590(4) 0 0 Uani 0.00976(7) 12 1 d . . .
Zn3 Zn 0.69425(2) 0.69425(2) 0.04671(3) Uani 0.01109(6) 24 1 d . . .
Co1 Co 0.82791(3) 0.82791(3) 0.82791(3) Uani 0.00638(5) 8 0.7 d . . .
Ni1 Ni 0.82791(3) 0.82791(3) 0.82791(3) Uani 0.00638(5) 8 0.3 d . . .

loop_
_atom_site_aniso_label
_atom_site_aniso_type_symbol
_atom_site_aniso_U_11
_atom_site_aniso_U_22
_atom_site_aniso_U_33
_atom_site_aniso_U_12
_atom_site_aniso_U_13
_atom_site_aniso_U_23
Zn1 Zn 0.00981(9) 0.00981(9) 0.00981(9) 0.00166(8) 0.00166(8) 0.00166(8)
Zn2 Zn 0.00765(13) 0.01082(10) 0.01082(10) 0 0 -0.00264(11)
Zn3 Zn 0.01168(9) 0.01168(9) 0.00991(12) -0.00118(8) 0.00249(7) 0.00249(7)
Co1 Co 0.00638(9) 0.00638(9) 0.00638(9) 0.00080(8) 0.00080(8) 0.00080(8)
Ni1 Ni 0.00638(9) 0.00638(9) 0.00638(9) 0.00080(8) 0.00080(8) 0.00080(8)

loop_
_atom_type_symbol
_atom_type_scat_dispersion_real
_atom_type_scat_dispersion_imag
_atom_type_scat_source
Co 0.3494 0.9721 'International Tables Vol C tables 4.2.6.8 and 6.1.1.1'
Ni 0.3393 1.1124 'International Tables Vol C tables 4.2.6.8 and 6.1.1.1'
Zn 0.2839 1.4301 'International Tables Vol C tables 4.2.6.8 and 6.1.1.1'

loop_
_exptl_crystal_face_index_h
_exptl_crystal_face_index_k
_exptl_crystal_face_index_l
_exptl_crystal_face_perp_dist
? ? ? ?

loop_
_geom_angle_atom_site_label_1
_geom_angle_atom_site_label_2
_geom_angle_atom_site_label_3
_geom_angle_site_symmetry_1
_geom_angle_site_symmetry_2
_geom_angle_site_symmetry_3
_geom_angle
_geom_angle_publ_flag
Zn1 Zn1 Zn1 2_665 . 3_656 60.000(11) ?
Zn1 Zn1 Zn1 2_665 . 4_566 60.000(11) ?
Zn1 Zn1 Zn2 2_665 . 26_655 110.893(14) ?
Zn1 Zn1 Zn2 2_665 . 30_565 110.893(14) ?
Zn1 Zn1 Zn2 2_665 . 34_556 59.582(10) ?
Zn1 Zn1 Zn3 2_665 . 26_665 168.676(14) ?
Zn1 Zn1 Zn3 2_665 . 30_566 110.574(14) ?
Zn1 Zn1 Zn3 2_665 . 34_656 110.574(14) ?
Zn1 Zn1 Co1 2_665 . 26_664 109.267(13) ?
Zn1 Zn1 Co1 2_665 . 27_646 59.833(12) ?
Zn1 Zn1 Co1 2_665 . 28_466 59.833(12) ?
Zn1 Zn1 Ni1 2_665 . 26_664 109.267(13) ?
Zn1 Zn1 Ni1 2_665 . 27_646 59.833(12) ?
Zn1 Zn1 Ni1 2_665 . 28_466 59.833(12) ?
Zn1 Zn1 Zn1 3_656 . 4_566 60.000(11) ?
Zn1 Zn1 Zn2 3_656 . 26_655 110.893(14) ?
Zn1 Zn1 Zn2 3_656 . 30_565 59.582(10) ?
Zn1 Zn1 Zn2 3_656 . 34_556 110.893(14) ?
Zn1 Zn1 Zn3 3_656 . 26_665 110.574(14) ?
Zn1 Zn1 Zn3 3_656 . 30_566 110.574(14) ?
Zn1 Zn1 Zn3 3_656 . 34_656 168.676(14) ?
Zn1 Zn1 Co1 3_656 . 26_664 59.833(12) ?
Zn1 Zn1 Co1 3_656 . 27_646 109.267(13) ?
Zn1 Zn1 Co1 3_656 . 28_466 59.833(12) ?
Zn1 Zn1 Ni1 3_656 . 26_664 59.833(12) ?
Zn1 Zn1 Ni1 3_656 . 27_646 109.267(13) ?
Zn1 Zn1 Ni1 3_656 . 28_466 59.833(12) ?
Zn1 Zn1 Zn2 4_566 . 26_655 59.582(10) ?
Zn1 Zn1 Zn2 4_566 . 30_565 110.893(14) ?
Zn1 Zn1 Zn2 4_566 . 34_556 110.893(14) ?
Zn1 Zn1 Zn3 4_566 . 26_665 110.574(14) ?
Zn1 Zn1 Zn3 4_566 . 30_566 168.676(14) ?
Zn1 Zn1 Zn3 4_566 . 34_656 110.574(14) ?
Zn1 Zn1 Co1 4_566 . 26_664 59.833(12) ?
Zn1 Zn1 Co1 4_566 . 27_646 59.833(12) ?
Zn1 Zn1 Co1 4_566 . 28_466 109.267(13) ?
Zn1 Zn1 Ni1 4_566 . 26_664 59.833(12) ?
Zn1 Zn1 Ni1 4_566 . 27_646 59.833(12) ?
Zn1 Zn1 Ni1 4_566 . 28_466 109.267(13) ?
Zn2 Zn1 Zn2 26_655 . 30_565 119.294(11) ?
Zn2 Zn1 Zn2 26_655 . 34_556 119.294(11) ?
Zn2 Zn1 Zn3 26_655 . 26_665 65.167(11) ?
Zn2 Zn1 Zn3 26_655 . 30_566 131.742(13) ?
Zn2 Zn1 Zn3 26_655 . 34_656 65.167(11) ?
Zn2 Zn1 Co1 26_655 . 26_664 62.894(9) ?
Zn2 Zn1 Co1 26_655 . 27_646 62.894(9) ?
Zn2 Zn1 Co1 26_655 . 28_466 168.849(14) ?
Zn2 Zn1 Ni1 26_655 . 26_664 62.894(9) ?
Zn2 Zn1 Ni1 26_655 . 27_646 62.894(9) ?
Zn2 Zn1 Ni1 26_655 . 28_466 168.849(14) ?
Zn2 Zn1 Zn2 30_565 . 34_556 119.294(11) ?
Zn2 Zn1 Zn3 30_565 . 26_665 65.167(11) ?
Zn2 Zn1 Zn3 30_565 . 30_566 65.167(11) ?
Zn2 Zn1 Zn3 30_565 . 34_656 131.742(13) ?
Zn2 Zn1 Co1 30_565 . 26_664 62.894(9) ?
Zn2 Zn1 Co1 30_565 . 27_646 168.849(14) ?
Zn2 Zn1 Co1 30_565 . 28_466 62.894(9) ?
Zn2 Zn1 Ni1 30_565 . 26_664 62.894(9) ?
Zn2 Zn1 Ni1 30_565 . 27_646 168.849(14) ?
Zn2 Zn1 Ni1 30_565 . 28_466 62.894(9) ?
Zn2 Zn1 Zn3 34_556 . 26_665 131.742(13) ?
Zn2 Zn1 Zn3 34_556 . 30_566 65.167(11) ?
Zn2 Zn1 Zn3 34_556 . 34_656 65.167(11) ?
Zn2 Zn1 Co1 34_556 . 26_664 168.849(14) ?
Zn2 Zn1 Co1 34_556 . 27_646 62.894(9) ?
Zn2 Zn1 Co1 34_556 . 28_466 62.894(9) ?
Zn2 Zn1 Ni1 34_556 . 26_664 168.849(14) ?
Zn2 Zn1 Ni1 34_556 . 27_646 62.894(9) ?
Zn2 Zn1 Ni1 34_556 . 28_466 62.894(9) ?
Zn3 Zn1 Zn3 26_665 . 30_566 77.969(12) ?
Zn3 Zn1 Zn3 26_665 . 34_656 77.969(12) ?
Zn3 Zn1 Co1 26_665 . 26_664 59.409(10) ?
Zn3 Zn1 Co1 26_665 . 27_646 122.585(14) ?
Zn3 Zn1 Co1 26_665 . 28_466 122.585(14) ?
Zn3 Zn1 Ni1 26_665 . 26_664 59.409(10) ?
Zn3 Zn1 Ni1 26_665 . 27_646 122.585(14) ?
Zn3 Zn1 Ni1 26_665 . 28_466 122.585(14) ?
Zn3 Zn1 Zn3 30_566 . 34_656 77.969(12) ?
Zn3 Zn1 Co1 30_566 . 26_664 122.585(14) ?
Zn3 Zn1 Co1 30_566 . 27_646 122.585(14) ?
Zn3 Zn1 Co1 30_566 . 28_466 59.409(10) ?
Zn3 Zn1 Ni1 30_566 . 26_664 122.585(14) ?
Zn3 Zn1 Ni1 30_566 . 27_646 122.585(14) ?
Zn3 Zn1 Ni1 30_566 . 28_466 59.409(10) ?
Zn3 Zn1 Co1 34_656 . 26_664 122.585(14) ?
Zn3 Zn1 Co1 34_656 . 27_646 59.409(10) ?
Zn3 Zn1 Co1 34_656 . 28_466 122.585(14) ?
Zn3 Zn1 Ni1 34_656 . 26_664 122.585(14) ?
Zn3 Zn1 Ni1 34_656 . 27_646 59.409(10) ?
Zn3 Zn1 Ni1 34_656 . 28_466 122.585(14) ?
Co1 Zn1 Co1 26_664 . 27_646 112.710(13) ?
Co1 Zn1 Co1 26_664 . 28_466 112.710(13) ?
Co1 Zn1 Ni1 26_664 . 26_664 0 ?
Co1 Zn1 Ni1 26_664 . 27_646 112.710(13) ?
Co1 Zn1 Ni1 26_664 . 28_466 112.710(13) ?
Co1 Zn1 Co1 27_646 . 28_466 112.710(13) ?
Co1 Zn1 Ni1 27_646 . 26_664 112.710(13) ?
Co1 Zn1 Ni1 27_646 . 27_646 0 ?
Co1 Zn1 Ni1 27_646 . 28_466 112.710(13) ?
Co1 Zn1 Ni1 28_466 . 26_664 112.710(13) ?
Co1 Zn1 Ni1 28_466 . 27_646 112.710(13) ?
Co1 Zn1 Ni1 28_466 . 28_466 0 ?
Ni1 Zn1 Ni1 26_664 . 27_646 112.710(13) ?
Ni1 Zn1 Ni1 26_664 . 28_466 112.710(13) ?
Ni1 Zn1 Ni1 27_646 . 28_466 112.710(13) ?
Zn1 Zn2 Zn1 26_654 . 27_645 60.836(14) ?
Zn1 Zn2 Zn2 26_654 . 2_655 149.582(8) ?
Zn1 Zn2 Zn3 26_654 . 1_545 57.570(8) ?
Zn1 Zn2 Zn3 26_654 . 4_565 105.658(13) ?
Zn1 Zn2 Zn3 26_654 . 29_544 107.030(11) ?
Zn1 Zn2 Zn3 26_654 . 30_555 107.030(11) ?
Zn1 Zn2 Zn3 26_654 . 9_554 105.658(13) ?
Zn1 Zn2 Zn3 26_654 . 11_556 57.570(8) ?
Zn1 Zn2 Co1 26_654 . 1_544 58.904(12) ?
Zn1 Zn2 Co1 26_654 . 4_566 58.904(12) ?
Zn1 Zn2 Ni1 26_654 . 1_544 58.904(12) ?
Zn1 Zn2 Ni1 26_654 . 4_566 58.904(12) ?
Zn1 Zn2 Zn2 27_645 . 2_655 149.582(8) ?
Zn1 Zn2 Zn3 27_645 . 1_545 105.658(13) ?
Zn1 Zn2 Zn3 27_645 . 4_565 57.570(8) ?
Zn1 Zn2 Zn3 27_645 . 29_544 107.030(11) ?
Zn1 Zn2 Zn3 27_645 . 30_555 107.030(11) ?
Zn1 Zn2 Zn3 27_645 . 9_554 57.570(8) ?
Zn1 Zn2 Zn3 27_645 . 11_556 105.658(13) ?
Zn1 Zn2 Co1 27_645 . 1_544 58.904(12) ?
Zn1 Zn2 Co1 27_645 . 4_566 58.904(12) ?
Zn1 Zn2 Ni1 27_645 . 1_544 58.904(12) ?
Zn1 Zn2 Ni1 27_645 . 4_566 58.904(12) ?
Zn2 Zn2 Zn3 2_655 . 1_545 98.885(8) ?
Zn2 Zn2 Zn3 2_655 . 4_565 98.885(8) ?
Zn2 Zn2 Zn3 2_655 . 29_544 70.147(10) ?
Zn2 Zn2 Zn3 2_655 . 30_555 70.147(10) ?
Zn2 Zn2 Zn3 2_655 . 9_554 98.885(8) ?
Zn2 Zn2 Zn3 2_655 . 11_556 98.885(8) ?
Zn2 Zn2 Co1 2_655 . 1_544 126.792(9) ?
Zn2 Zn2 Co1 2_655 . 4_566 126.792(9) ?
Zn2 Zn2 Ni1 2_655 . 1_544 126.792(9) ?
Zn2 Zn2 Ni1 2_655 . 4_566 126.792(9) ?
Zn3 Zn2 Zn3 1_545 . 4_565 162.231(16) ?
Zn3 Zn2 Zn3 1_545 . 29_544 127.069(9) ?
Zn3 Zn2 Zn3 1_545 . 30_555 60.140(9) ?
Zn3 Zn2 Zn3 1_545 . 9_554 105.521(8) ?
Zn3 Zn2 Zn3 1_545 . 11_556 71.621(8) ?
Zn3 Zn2 Co1 1_545 . 1_544 55.871(9) ?
Zn3 Zn2 Co1 1_545 . 4_566 112.090(12) ?
Zn3 Zn2 Ni1 1_545 . 1_544 55.871(9) ?
Zn3 Zn2 Ni1 1_545 . 4_566 112.090(12) ?
Zn3 Zn2 Zn3 4_565 . 29_544 60.140(9) ?
Zn3 Zn2 Zn3 4_565 . 30_555 127.069(9) ?
Zn3 Zn2 Zn3 4_565 . 9_554 71.621(8) ?
Zn3 Zn2 Zn3 4_565 . 11_556 105.521(8) ?
Zn3 Zn2 Co1 4_565 . 1_544 112.090(12) ?
Zn3 Zn2 Co1 4_565 . 4_566 55.871(9) ?
Zn3 Zn2 Ni1 4_565 . 1_544 112.090(12) ?
Zn3 Zn2 Ni1 4_565 . 4_566 55.871(9) ?
Zn3 Zn2 Zn3 29_544 . 30_555 140.294(18) ?
Zn3 Zn2 Zn3 29_544 . 9_554 127.069(9) ?
Zn3 Zn2 Zn3 29_544 . 11_556 60.140(9) ?
Zn3 Zn2 Co1 29_544 . 1_544 163.062(16) ?
Zn3 Zn2 Co1 29_544 . 4_566 56.645(11) ?
Zn3 Zn2 Ni1 29_544 . 1_544 163.062(16) ?
Zn3 Zn2 Ni1 29_544 . 4_566 56.645(11) ?
Zn3 Zn2 Zn3 30_555 . 9_554 60.140(9) ?
Zn3 Zn2 Zn3 30_555 . 11_556 127.069(9) ?
Zn3 Zn2 Co1 30_555 . 1_544 56.645(11) ?
Zn3 Zn2 Co1 30_555 . 4_566 163.062(16) ?
Zn3 Zn2 Ni1 30_555 . 1_544 56.645(11) ?
Zn3 Zn2 Ni1 30_555 . 4_566 163.062(16) ?
Zn3 Zn2 Zn3 9_554 . 11_556 162.231(16) ?
Zn3 Zn2 Co1 9_554 . 1_544 55.871(9) ?
Zn3 Zn2 Co1 9_554 . 4_566 112.090(12) ?
Zn3 Zn2 Ni1 9_554 . 1_544 55.871(9) ?
Zn3 Zn2 Ni1 9_554 . 4_566 112.090(12) ?
Zn3 Zn2 Co1 11_556 . 1_544 112.090(12) ?
Zn3 Zn2 Co1 11_556 . 4_566 55.871(9) ?
Zn3 Zn2 Ni1 11_556 . 1_544 112.090(12) ?
Zn3 Zn2 Ni1 11_556 . 4_566 55.871(9) ?
Co1 Zn2 Co1 1_544 . 4_566 106.417(17) ?
Co1 Zn2 Ni1 1_544 . 1_544 0 ?
Co1 Zn2 Ni1 1_544 . 4_566 106.417(17) ?
Co1 Zn2 Ni1 4_566 . 1_544 106.417(17) ?
Co1 Zn2 Ni1 4_566 . 4_566 0 ?
Ni1 Zn2 Ni1 1_544 . 4_566 106.417(17) ?
Zn1 Zn3 Zn2 26_664 . 1_565 57.263(12) ?
Zn1 Zn3 Zn2 26_664 . 5_655 57.263(12) ?
Zn1 Zn3 Zn2 26_664 . 33_554 148.823(15) ?
Zn1 Zn3 Zn3 26_664 . 30_565 103.770(12) ?
Zn1 Zn3 Zn3 26_664 . 31_564 101.545(13) ?
Zn1 Zn3 Zn3 26_664 . 34_655 103.770(12) ?
Zn1 Zn3 Zn3 26_664 . 36_654 101.545(13) ?
Zn1 Zn3 Co1 26_664 . 1_554 60.500(11) ?
Zn1 Zn3 Co1 26_664 . 26_664 85.035(11) ?
Zn1 Zn3 Ni1 26_664 . 1_554 60.500(11) ?
Zn1 Zn3 Ni1 26_664 . 26_664 85.035(11) ?
Zn2 Zn3 Zn2 1_565 . 5_655 106.226(12) ?
Zn2 Zn3 Zn2 1_565 . 33_554 126.692(11) ?
Zn2 Zn3 Zn3 1_565 . 30_565 56.502(7) ?
Zn2 Zn3 Zn3 1_565 . 31_564 65.885(9) ?
Zn2 Zn3 Zn3 1_565 . 34_655 114.376(12) ?
Zn2 Zn3 Zn3 1_565 . 36_654 154.683(12) ?
Zn2 Zn3 Co1 1_565 . 1_554 60.463(9) ?
Zn2 Zn3 Co1 1_565 . 26_664 102.280(10) ?
Zn2 Zn3 Ni1 1_565 . 1_554 60.463(9) ?
Zn2 Zn3 Ni1 1_565 . 26_664 102.280(10) ?
Zn2 Zn3 Zn2 5_655 . 33_554 126.692(11) ?
Zn2 Zn3 Zn3 5_655 . 30_565 114.376(12) ?
Zn2 Zn3 Zn3 5_655 . 31_564 154.683(12) ?
Zn2 Zn3 Zn3 5_655 . 34_655 56.502(7) ?
Zn2 Zn3 Zn3 5_655 . 36_654 65.885(9) ?
Zn2 Zn3 Co1 5_655 . 1_554 60.463(9) ?
Zn2 Zn3 Co1 5_655 . 26_664 102.280(10) ?
Zn2 Zn3 Ni1 5_655 . 1_554 60.463(9) ?
Zn2 Zn3 Ni1 5_655 . 26_664 102.280(10) ?
Zn2 Zn3 Zn3 33_554 . 30_565 100.982(12) ?
Zn2 Zn3 Zn3 33_554 . 31_564 63.357(10) ?
Zn2 Zn3 Zn3 33_554 . 34_655 100.982(12) ?
Zn2 Zn3 Zn3 33_554 . 36_654 63.357(10) ?
Zn2 Zn3 Co1 33_554 . 1_554 150.677(14) ?
Zn2 Zn3 Co1 33_554 . 26_664 63.788(11) ?
Zn2 Zn3 Ni1 33_554 . 1_554 150.677(14) ?
Zn2 Zn3 Ni1 33_554 . 26_664 63.788(11) ?
Zn3 Zn3 Zn3 30_565 . 31_564 82.256(11) ?
Zn3 Zn3 Zn3 30_565 . 34_655 74.175(12) ?
Zn3 Zn3 Zn3 30_565 . 36_654 148.742(11) ?
Zn3 Zn3 Co1 30_565 . 1_554 56.944(12) ?
Zn3 Zn3 Co1 30_565 . 26_664 141.180(12) ?
Zn3 Zn3 Ni1 30_565 . 1_554 56.944(12) ?
Zn3 Zn3 Ni1 30_565 . 26_664 141.180(12) ?
Zn3 Zn3 Zn3 31_564 . 34_655 148.742(11) ?
Zn3 Zn3 Zn3 31_564 . 36_654 110.272(12) ?
Zn3 Zn3 Co1 31_564 . 1_554 124.374(11) ?
Zn3 Zn3 Co1 31_564 . 26_664 58.927(10) ?
Zn3 Zn3 Ni1 31_564 . 1_554 124.374(11) ?
Zn3 Zn3 Ni1 31_564 . 26_664 58.927(10) ?
Zn3 Zn3 Zn3 34_655 . 36_654 82.256(11) ?
Zn3 Zn3 Co1 34_655 . 1_554 56.944(12) ?
Zn3 Zn3 Co1 34_655 . 26_664 141.180(12) ?
Zn3 Zn3 Ni1 34_655 . 1_554 56.944(12) ?
Zn3 Zn3 Ni1 34_655 . 26_664 141.180(12) ?
Zn3 Zn3 Co1 36_654 . 1_554 124.374(11) ?
Zn3 Zn3 Co1 36_654 . 26_664 58.927(10) ?
Zn3 Zn3 Ni1 36_654 . 1_554 124.374(11) ?
Zn3 Zn3 Ni1 36_654 . 26_664 58.927(10) ?
Co1 Zn3 Co1 1_554 . 26_664 145.535(12) ?
Co1 Zn3 Ni1 1_554 . 1_554 0 ?
Co1 Zn3 Ni1 1_554 . 26_664 145.535(12) ?
Co1 Zn3 Ni1 26_664 . 1_554 145.535(12) ?
Co1 Zn3 Ni1 26_664 . 26_664 0 ?
Ni1 Zn3 Ni1 1_554 . 26_664 145.535(12) ?
Zn1 Co1 Zn1 26_665 . 27_656 60.334(10) ?
Zn1 Co1 Zn1 26_665 . 28_566 60.334(10) ?
Zn1 Co1 Zn2 26_665 . 1_566 58.202(11) ?
Zn1 Co1 Zn2 26_665 . 5_656 58.202(11) ?
Zn1 Co1 Zn2 26_665 . 9_665 107.525(14) ?
Zn1 Co1 Zn3 26_665 . 1_556 60.091(12) ?
Zn1 Co1 Zn3 26_665 . 26_665 167.092(14) ?
Zn1 Co1 Zn3 26_665 . 5_655 111.572(14) ?
Zn1 Co1 Zn3 26_665 . 30_566 108.911(12) ?
Zn1 Co1 Zn3 26_665 . 9_565 111.572(14) ?
Zn1 Co1 Zn3 26_665 . 34_656 108.911(12) ?
Zn1 Co1 Ni1 26_665 . . 0 ?
Zn1 Co1 Zn1 27_656 . 28_566 60.334(10) ?
Zn1 Co1 Zn2 27_656 . 1_566 58.202(11) ?
Zn1 Co1 Zn2 27_656 . 5_656 107.525(14) ?
Zn1 Co1 Zn2 27_656 . 9_665 58.202(11) ?
Zn1 Co1 Zn3 27_656 . 1_556 111.572(14) ?
Zn1 Co1 Zn3 27_656 . 26_665 108.911(12) ?
Zn1 Co1 Zn3 27_656 . 5_655 111.572(14) ?
Zn1 Co1 Zn3 27_656 . 30_566 108.911(12) ?
Zn1 Co1 Zn3 27_656 . 9_565 60.091(12) ?
Zn1 Co1 Zn3 27_656 . 34_656 167.092(14) ?
Zn1 Co1 Ni1 27_656 . . 0 ?
Zn1 Co1 Zn2 28_566 . 1_566 107.525(14) ?
Zn1 Co1 Zn2 28_566 . 5_656 58.202(11) ?
Zn1 Co1 Zn2 28_566 . 9_665 58.202(11) ?
Zn1 Co1 Zn3 28_566 . 1_556 111.572(14) ?
Zn1 Co1 Zn3 28_566 . 26_665 108.911(12) ?
Zn1 Co1 Zn3 28_566 . 5_655 60.091(12) ?
Zn1 Co1 Zn3 28_566 . 30_566 167.092(14) ?
Zn1 Co1 Zn3 28_566 . 9_565 111.572(14) ?
Zn1 Co1 Zn3 28_566 . 34_656 108.911(12) ?
Zn1 Co1 Ni1 28_566 . . 0 ?
Zn2 Co1 Zn2 1_566 . 5_656 110.954(13) ?
Zn2 Co1 Zn2 1_566 . 9_665 110.954(13) ?
Zn2 Co1 Zn3 1_566 . 1_556 63.667(11) ?
Zn2 Co1 Zn3 1_566 . 26_665 124.071(12) ?
Zn2 Co1 Zn3 1_566 . 5_655 167.616(14) ?
Zn2 Co1 Zn3 1_566 . 30_566 59.568(11) ?
Zn2 Co1 Zn3 1_566 . 9_565 63.667(11) ?
Zn2 Co1 Zn3 1_566 . 34_656 124.071(12) ?
Zn2 Co1 Ni1 1_566 . . 0 ?
Zn2 Co1 Zn2 5_656 . 9_665 110.954(13) ?
Zn2 Co1 Zn3 5_656 . 1_556 63.667(11) ?
Zn2 Co1 Zn3 5_656 . 26_665 124.071(12) ?
Zn2 Co1 Zn3 5_656 . 5_655 63.667(11) ?
Zn2 Co1 Zn3 5_656 . 30_566 124.071(12) ?
Zn2 Co1 Zn3 5_656 . 9_565 167.616(14) ?
Zn2 Co1 Zn3 5_656 . 34_656 59.568(11) ?
Zn2 Co1 Ni1 5_656 . . 0 ?
Zn2 Co1 Zn3 9_665 . 1_556 167.616(14) ?
Zn2 Co1 Zn3 9_665 . 26_665 59.568(11) ?
Zn2 Co1 Zn3 9_665 . 5_655 63.667(11) ?
Zn2 Co1 Zn3 9_665 . 30_566 124.071(12) ?
Zn2 Co1 Zn3 9_665 . 9_565 63.667(11) ?
Zn2 Co1 Zn3 9_665 . 34_656 124.071(12) ?
Zn2 Co1 Ni1 9_665 . . 0 ?
Zn3 Co1 Zn3 1_556 . 26_665 132.817(14) ?
Zn3 Co1 Zn3 1_556 . 5_655 119.073(13) ?
Zn3 Co1 Zn3 1_556 . 30_566 64.128(10) ?
Zn3 Co1 Zn3 1_556 . 9_565 119.073(13) ?
Zn3 Co1 Zn3 1_556 . 34_656 64.128(10) ?
Zn3 Co1 Ni1 1_556 . . 0 ?
Zn3 Co1 Zn3 26_665 . 5_655 64.128(10) ?
Zn3 Co1 Zn3 26_665 . 30_566 80.688(10) ?
Zn3 Co1 Zn3 26_665 . 9_565 64.128(10) ?
Zn3 Co1 Zn3 26_665 . 34_656 80.688(10) ?
Zn3 Co1 Ni1 26_665 . . 0 ?
Zn3 Co1 Zn3 5_655 . 30_566 132.817(14) ?
Zn3 Co1 Zn3 5_655 . 9_565 119.073(13) ?
Zn3 Co1 Zn3 5_655 . 34_656 64.128(10) ?
Zn3 Co1 Ni1 5_655 . . 0 ?
Zn3 Co1 Zn3 30_566 . 9_565 64.128(10) ?
Zn3 Co1 Zn3 30_566 . 34_656 80.688(10) ?
Zn3 Co1 Ni1 30_566 . . 0 ?
Zn3 Co1 Zn3 9_565 . 34_656 132.817(14) ?
Zn3 Co1 Ni1 9_565 . . 0 ?
Zn3 Co1 Ni1 34_656 . . 0 ?
Zn1 Ni1 Zn1 26_665 . 27_656 60.334(10) ?
Zn1 Ni1 Zn1 26_665 . 28_566 60.334(10) ?
Zn1 Ni1 Zn2 26_665 . 1_566 58.202(11) ?
Zn1 Ni1 Zn2 26_665 . 5_656 58.202(11) ?
Zn1 Ni1 Zn2 26_665 . 9_665 107.525(14) ?
Zn1 Ni1 Zn3 26_665 . 1_556 60.091(12) ?
Zn1 Ni1 Zn3 26_665 . 26_665 167.092(14) ?
Zn1 Ni1 Zn3 26_665 . 5_655 111.572(14) ?
Zn1 Ni1 Zn3 26_665 . 30_566 108.911(12) ?
Zn1 Ni1 Zn3 26_665 . 9_565 111.572(14) ?
Zn1 Ni1 Zn3 26_665 . 34_656 108.911(12) ?
Zn1 Ni1 Co1 26_665 . . 0 ?
Zn1 Ni1 Zn1 27_656 . 28_566 60.334(10) ?
Zn1 Ni1 Zn2 27_656 . 1_566 58.202(11) ?
Zn1 Ni1 Zn2 27_656 . 5_656 107.525(14) ?
Zn1 Ni1 Zn2 27_656 . 9_665 58.202(11) ?
Zn1 Ni1 Zn3 27_656 . 1_556 111.572(14) ?
Zn1 Ni1 Zn3 27_656 . 26_665 108.911(12) ?
Zn1 Ni1 Zn3 27_656 . 5_655 111.572(14) ?
Zn1 Ni1 Zn3 27_656 . 30_566 108.911(12) ?
Zn1 Ni1 Zn3 27_656 . 9_565 60.091(12) ?
Zn1 Ni1 Zn3 27_656 . 34_656 167.092(14) ?
Zn1 Ni1 Co1 27_656 . . 0 ?
Zn1 Ni1 Zn2 28_566 . 1_566 107.525(14) ?
Zn1 Ni1 Zn2 28_566 . 5_656 58.202(11) ?
Zn1 Ni1 Zn2 28_566 . 9_665 58.202(11) ?
Zn1 Ni1 Zn3 28_566 . 1_556 111.572(14) ?
Zn1 Ni1 Zn3 28_566 . 26_665 108.911(12) ?
Zn1 Ni1 Zn3 28_566 . 5_655 60.091(12) ?
Zn1 Ni1 Zn3 28_566 . 30_566 167.092(14) ?
Zn1 Ni1 Zn3 28_566 . 9_565 111.572(14) ?
Zn1 Ni1 Zn3 28_566 . 34_656 108.911(12) ?
Zn1 Ni1 Co1 28_566 . . 0 ?
Zn2 Ni1 Zn2 1_566 . 5_656 110.954(13) ?
Zn2 Ni1 Zn2 1_566 . 9_665 110.954(13) ?
Zn2 Ni1 Zn3 1_566 . 1_556 63.667(11) ?
Zn2 Ni1 Zn3 1_566 . 26_665 124.071(12) ?
Zn2 Ni1 Zn3 1_566 . 5_655 167.616(14) ?
Zn2 Ni1 Zn3 1_566 . 30_566 59.568(11) ?
Zn2 Ni1 Zn3 1_566 . 9_565 63.667(11) ?
Zn2 Ni1 Zn3 1_566 . 34_656 124.071(12) ?
Zn2 Ni1 Co1 1_566 . . 0 ?
Zn2 Ni1 Zn2 5_656 . 9_665 110.954(13) ?
Zn2 Ni1 Zn3 5_656 . 1_556 63.667(11) ?
Zn2 Ni1 Zn3 5_656 . 26_665 124.071(12) ?
Zn2 Ni1 Zn3 5_656 . 5_655 63.667(11) ?
Zn2 Ni1 Zn3 5_656 . 30_566 124.071(12) ?
Zn2 Ni1 Zn3 5_656 . 9_565 167.616(14) ?
Zn2 Ni1 Zn3 5_656 . 34_656 59.568(11) ?
Zn2 Ni1 Co1 5_656 . . 0 ?
Zn2 Ni1 Zn3 9_665 . 1_556 167.616(14) ?
Zn2 Ni1 Zn3 9_665 . 26_665 59.568(11) ?
Zn2 Ni1 Zn3 9_665 . 5_655 63.667(11) ?
Zn2 Ni1 Zn3 9_665 . 30_566 124.071(12) ?
Zn2 Ni1 Zn3 9_665 . 9_565 63.667(11) ?
Zn2 Ni1 Zn3 9_665 . 34_656 124.071(12) ?
Zn2 Ni1 Co1 9_665 . . 0 ?
Zn3 Ni1 Zn3 1_556 . 26_665 132.817(14) ?
Zn3 Ni1 Zn3 1_556 . 5_655 119.073(13) ?
Zn3 Ni1 Zn3 1_556 . 30_566 64.128(10) ?
Zn3 Ni1 Zn3 1_556 . 9_565 119.073(13) ?
Zn3 Ni1 Zn3 1_556 . 34_656 64.128(10) ?
Zn3 Ni1 Co1 1_556 . . 0 ?
Zn3 Ni1 Zn3 26_665 . 5_655 64.128(10) ?
Zn3 Ni1 Zn3 26_665 . 30_566 80.688(10) ?
Zn3 Ni1 Zn3 26_665 . 9_565 64.128(10) ?
Zn3 Ni1 Zn3 26_665 . 34_656 80.688(10) ?
Zn3 Ni1 Co1 26_665 . . 0 ?
Zn3 Ni1 Zn3 5_655 . 30_566 132.817(14) ?
Zn3 Ni1 Zn3 5_655 . 9_565 119.073(13) ?
Zn3 Ni1 Zn3 5_655 . 34_656 64.128(10) ?
Zn3 Ni1 Co1 5_655 . . 0 ?
Zn3 Ni1 Zn3 30_566 . 9_565 64.128(10) ?
Zn3 Ni1 Zn3 30_566 . 34_656 80.688(10) ?
Zn3 Ni1 Co1 30_566 . . 0 ?
Zn3 Ni1 Zn3 9_565 . 34_656 132.817(14) ?
Zn3 Ni1 Co1 9_565 . . 0 ?
Zn3 Ni1 Co1 34_656 . . 0 ?

loop_
_geom_bond_atom_site_label_1
_geom_bond_atom_site_label_2
_geom_bond_site_symmetry_1
_geom_bond_site_symmetry_2
_geom_bond_distance
_geom_bond_publ_flag
Zn1 Zn1 . 2_665 2.6378(6) ?
Zn1 Zn1 . 3_656 2.6378(6) ?
Zn1 Zn1 . 4_566 2.6378(6) ?
Zn1 Zn2 . 26_655 2.6050(6) ?
Zn1 Zn2 . 30_565 2.6050(6) ?
Zn1 Zn2 . 34_556 2.6050(6) ?
Zn1 Zn3 . 26_665 2.6139(5) ?
Zn1 Zn3 . 30_566 2.6139(5) ?
Zn1 Zn3 . 34_656 2.6139(5) ?
Zn1 Co1 . 26_664 2.6246(7) ?
Zn1 Co1 . 27_646 2.6246(7) ?
Zn1 Co1 . 28_466 2.6246(7) ?
Zn1 Ni1 . 26_664 2.6246(7) ?
Zn1 Ni1 . 27_646 2.6246(7) ?
Zn1 Ni1 . 28_466 2.6246(7) ?
Zn2 Zn2 . 2_655 2.6197(8) ?
Zn2 Zn3 . 1_545 2.8105(7) ?
Zn2 Zn3 . 4_565 2.8105(7) ?
Zn2 Zn3 . 29_544 2.6221(5) ?
Zn2 Zn3 . 30_555 2.6221(5) ?
Zn2 Zn3 . 9_554 2.8105(7) ?
Zn2 Zn3 . 11_556 2.8105(7) ?
Zn2 Co1 . 1_544 2.7284(5) ?
Zn2 Co1 . 4_566 2.7284(5) ?
Zn2 Ni1 . 1_544 2.7284(5) ?
Zn2 Ni1 . 4_566 2.7284(5) ?
Zn3 Zn3 . 30_565 2.7270(6) ?
Zn3 Zn3 . 31_564 2.7270(6) ?
Zn3 Zn3 . 34_655 2.7270(6) ?
Zn3 Zn3 . 36_654 2.7270(6) ?
Zn3 Co1 . 1_554 2.5959(5) ?
Zn3 Co1 . 26_664 2.5402(7) ?
Zn3 Ni1 . 1_554 2.5959(5) ?
Zn3 Ni1 . 26_664 2.5402(7) ?
Co1 Ni1 . . 0 ?

loop_
_geom_hbond_atom_site_label_D
_geom_hbond_atom_site_label_H
_geom_hbond_atom_site_label_A
_geom_hbond_site_symmetry_D
_geom_hbond_site_symmetry_H
_geom_hbond_site_symmetry_A
_geom_hbond_distance_DH
_geom_hbond_distance_HA
_geom_hbond_distance_DA
_geom_hbond_angle_DHA
_geom_hbond_publ_flag
? ? ? ? ? ? ? ? ? ? ?

loop_
_geom_torsion_atom_site_label_1
_geom_torsion_atom_site_label_2
_geom_torsion_atom_site_label_3
_geom_torsion_atom_site_label_4
_geom_torsion_site_symmetry_1
_geom_torsion_site_symmetry_2
_geom_torsion_site_symmetry_3
_geom_torsion_site_symmetry_4
_geom_torsion
_geom_torsion_publ_flag
? ? ? ? ? ? ? ? ? ?

loop_
_restr_angle_atom_site_label_1
_restr_angle_site_symmetry_1
_restr_angle_atom_site_label_2
_restr_angle_site_symmetry_2
_restr_angle_atom_site_label_3
_restr_angle_site_symmetry_3
_restr_angle_target
_restr_angle_target_weight_param
? ? ? ? ? ? ? ?

loop_
_restr_distance_atom_site_label_1
_restr_distance_site_symmetry_1
_restr_distance_atom_site_label_2
_restr_distance_site_symmetry_2
_restr_distance_target
_restr_distance_target_weight_param
? ? ? ? ? ?

loop_
_restr_equal_angle_atom_site_label_1
_restr_equal_angle_site_symmetry_1
_restr_equal_angle_atom_site_label_2
_restr_equal_angle_site_symmetry_2
_restr_equal_angle_atom_site_label_3
_restr_equal_angle_site_symmetry_3
_restr_equal_angle_class_class_id
_restr_equal_angle_class_target_weight_param
? ? ? ? ? ? ? ?

loop_
_restr_equal_distance_atom_site_label_1
_restr_equal_distance_site_symmetry_1
_restr_equal_distance_atom_site_label_2
_restr_equal_distance_site_symmetry_2
_restr_equal_distance_class_class_id
_restr_equal_distance_class_target_weight_param
? ? ? ? ? ?

loop_
_restr_equal_torsion_atom_site_label_1
_restr_equal_torsion_site_symmetry_1
_restr_equal_torsion_atom_site_label_2
_restr_equal_torsion_site_symmetry_2
_restr_equal_torsion_atom_site_label_3
_restr_equal_torsion_site_symmetry_3
_restr_equal_torsion_atom_site_label_4
_restr_equal_torsion_site_symmetry_4
_restr_equal_torsion_class_class_id
_restr_equal_torsion_class_target_weight_param
? ? ? ? ? ? ? ? ? ?

loop_
_restr_torsion_atom_site_label_1
_restr_torsion_site_symmetry_1
_restr_torsion_atom_site_label_2
_restr_torsion_site_symmetry_2
_restr_torsion_atom_site_label_3
_restr_torsion_site_symmetry_3
_restr_torsion_atom_site_label_4
_restr_torsion_site_symmetry_4
_restr_torsion_angle_target
_restr_torsion_weight_param
? ? ? ? ? ? ? ? ? ?

loop_
_twin_individual_id
_twin_individual_mass_fraction_refined
_twin_individual_twin_matrix_11
_twin_individual_twin_matrix_12
_twin_individual_twin_matrix_13
_twin_individual_twin_matrix_21
_twin_individual_twin_matrix_22
_twin_individual_twin_matrix_23
_twin_individual_twin_matrix_31
_twin_individual_twin_matrix_32
_twin_individual_twin_matrix_33
? ? ? ? ? ? ? ? ? ? ?

loop_
_jana_atom_site_adp_c_label
_jana_atom_site_adp_c_type_symbol
_jana_atom_site_adp_c_111
_jana_atom_site_adp_c_112
_jana_atom_site_adp_c_113
_jana_atom_site_adp_c_122
_jana_atom_site_adp_c_123
_jana_atom_site_adp_c_133
_jana_atom_site_adp_c_222
_jana_atom_site_adp_c_223
_jana_atom_site_adp_c_233
_jana_atom_site_adp_c_333
? ? ? ? ? ? ? ? ? ? ? ?

loop_
_jana_atom_site_adp_d_label
_jana_atom_site_adp_d_type_symbol
_jana_atom_site_adp_d_1111
_jana_atom_site_adp_d_1112
_jana_atom_site_adp_d_1113
_jana_atom_site_adp_d_1122
_jana_atom_site_adp_d_1123
_jana_atom_site_adp_d_1133
_jana_atom_site_adp_d_1222
_jana_atom_site_adp_d_1223
_jana_atom_site_adp_d_1233
_jana_atom_site_adp_d_1333
_jana_atom_site_adp_d_2222
_jana_atom_site_adp_d_2223
_jana_atom_site_adp_d_2233
_jana_atom_site_adp_d_2333
_jana_atom_site_adp_d_3333
? ? ? ? ? ? ? ? ? ? ? ? ? ? ? ? ?

loop_
_jana_atom_site_adp_e_label
_jana_atom_site_adp_e_type_symbol
_jana_atom_site_adp_e_11111
_jana_atom_site_adp_e_11112
_jana_atom_site_adp_e_11113
_jana_atom_site_adp_e_11122
_jana_atom_site_adp_e_11123
_jana_atom_site_adp_e_11133
_jana_atom_site_adp_e_11222
_jana_atom_site_adp_e_11223
_jana_atom_site_adp_e_11233
_jana_atom_site_adp_e_11333
_jana_atom_site_adp_e_12222
_jana_atom_site_adp_e_12223
_jana_atom_site_adp_e_12233
_jana_atom_site_adp_e_12333
_jana_atom_site_adp_e_13333
_jana_atom_site_adp_e_22222
_jana_atom_site_adp_e_22223
_jana_atom_site_adp_e_22233
_jana_atom_site_adp_e_22333
_jana_atom_site_adp_e_23333
_jana_atom_site_adp_e_33333
? ? ? ? ? ? ? ? ? ? ? ? ? ? ? ? ? ? ? ? ? ? ?

loop_
_jana_atom_site_adp_f_label
_jana_atom_site_adp_f_type_symbol
_jana_atom_site_adp_f_111111
_jana_atom_site_adp_f_111112
_jana_atom_site_adp_f_111113
_jana_atom_site_adp_f_111122
_jana_atom_site_adp_f_111123
_jana_atom_site_adp_f_111133
_jana_atom_site_adp_f_111222
_jana_atom_site_adp_f_111223
_jana_atom_site_adp_f_111233
_jana_atom_site_adp_f_111333
_jana_atom_site_adp_f_112222
_jana_atom_site_adp_f_112223
_jana_atom_site_adp_f_112233
_jana_atom_site_adp_f_112333
_jana_atom_site_adp_f_113333
_jana_atom_site_adp_f_122222
_jana_atom_site_adp_f_122223
_jana_atom_site_adp_f_122233
_jana_atom_site_adp_f_122333
_jana_atom_site_adp_f_123333
_jana_atom_site_adp_f_133333
_jana_atom_site_adp_f_222222
_jana_atom_site_adp_f_222223
_jana_atom_site_adp_f_222233
_jana_atom_site_adp_f_222333
_jana_atom_site_adp_f_223333
_jana_atom_site_adp_f_233333
_jana_atom_site_adp_f_333333
? ? ? ? ? ? ? ? ? ? ? ? ? ? ? ? ? ? ? ? ? ? ? ? ? ? ? ? ? ?
